data_1507107
loop_
_publ_author_name
'Payne, Marcia M.'
'Delcamp, Jared H.'
'Parkin, Sean R.'
'Anthony, John E.'

_publ_section_title
;
 Robust, soluble pentacene ethers.
;
_journal_issue 10
_journal_name_full 'Organic letters'
_journal_page_first 1609
_journal_page_last 1612
_journal_paper_doi 10.1021/ol049593z
_journal_volume 6
_journal_year 2004
_chemical_formula_sum 'C46 H54 O4 Si2'
_chemical_formula_weight 727.07
_chemical_name_systematic
; 
 ? 
;
_space_group_IT_number 2
_symmetry_cell_setting triclinic
_symmetry_space_group_name_Hall '-P 1'
_symmetry_space_group_name_H-M 'P -1'
_atom_sites_solution_hydrogens geom
_atom_sites_solution_primary direct
_atom_sites_solution_secondary difmap
_audit_creation_method SHELXL-97
_cell_angle_alpha 93.790(10)
_cell_angle_beta 101.850(10)
_cell_angle_gamma 93.840(10)
_cell_formula_units_Z 1
_cell_length_a 7.6170(10)
_cell_length_b 7.7650(10)
_cell_length_c 17.5390(10)
_cell_measurement_reflns_used 3318
_cell_measurement_temperature 90.0(2)
_cell_measurement_theta_max 27.48
_cell_measurement_theta_min 1.00
_cell_volume 1009.6(2)
_computing_cell_refinement 'SCALEPACK (Otwinowski & Minor, 1997)'
_computing_data_collection 'COLLECT (Nonius, 1998)'
_computing_data_reduction 'DENZO-SMN (Otwinowski & Minor, 1997)'
_computing_molecular_graphics 'XP in Siemens SHELXTL (Sheldrick, 1994)'
_computing_publication_material
;
SHELX97-2 (Sheldrick, 1997) and local procedures
;
_computing_structure_refinement 'SHELXL-97 (Sheldrick, 1997)'
_computing_structure_solution 'SHELXS-97 (Sheldrick, 1990)'
_diffrn_ambient_temperature 90.0(2)
_diffrn_detector_area_resol_mean 18
_diffrn_measured_fraction_theta_full 0.996
_diffrn_measured_fraction_theta_max 0.996
_diffrn_measurement_device_type 'Nonius KappaCCD diffractometer'
_diffrn_measurement_method '\w scans at fixed \c = 55\%'
_diffrn_radiation_monochromator graphite
_diffrn_radiation_source 'fine-focus sealed tube'
_diffrn_radiation_type MoK\a
_diffrn_radiation_wavelength 0.71073
_diffrn_reflns_av_R_equivalents 0.0478
_diffrn_reflns_av_sigmaI/netI 0.0984
_diffrn_reflns_limit_h_max 7
_diffrn_reflns_limit_h_min -8
_diffrn_reflns_limit_k_max 8
_diffrn_reflns_limit_k_min -8
_diffrn_reflns_limit_l_max 18
_diffrn_reflns_limit_l_min -18
_diffrn_reflns_number 4340
_diffrn_reflns_theta_full 22.50
_diffrn_reflns_theta_max 22.50
_diffrn_reflns_theta_min 2.38
_diffrn_standards_decay_% <1
_exptl_absorpt_coefficient_mu 0.130
_exptl_absorpt_correction_T_max 0.9961
_exptl_absorpt_correction_T_min 0.9682
_exptl_absorpt_correction_type multi-scan
_exptl_absorpt_process_details 'Scalepack (Otwinowski & Minor, 1997)'
_exptl_crystal_colour 'very dark'
_exptl_crystal_density_diffrn 1.196
_exptl_crystal_density_method 'not measured'
_exptl_crystal_description 'thin plate'
_exptl_crystal_F_000 390
_exptl_crystal_size_max 0.25
_exptl_crystal_size_mid 0.20
_exptl_crystal_size_min 0.03
_refine_diff_density_max 0.243
_refine_diff_density_min -0.265
_refine_diff_density_rms 0.055
_refine_ls_extinction_method none
_refine_ls_goodness_of_fit_ref 1.023
_refine_ls_hydrogen_treatment mixed
_refine_ls_matrix_type full
_refine_ls_number_parameters 250
_refine_ls_number_reflns 2625
_refine_ls_number_restraints 92
_refine_ls_restrained_S_all 1.021
_refine_ls_R_factor_all 0.1260
_refine_ls_R_factor_gt 0.0605
_refine_ls_shift/su_max 0.314
_refine_ls_shift/su_mean 0.015
_refine_ls_structure_factor_coef Fsqd
_refine_ls_weighting_details 'calc w=1/[\s^2^(Fo^2^)+(0.0668P)^2^+0.3896P] where P=(Fo^2^+2Fc^2^)/3'
_refine_ls_weighting_scheme calc
_refine_ls_wR_factor_gt 0.1270
_refine_ls_wR_factor_ref 0.1550
_reflns_number_gt 1563
_reflns_number_total 2625
_reflns_threshold_expression >2sigma(I)
_cod_data_source_file ol049593zsi20040304_025733.cif
_cod_data_source_block k03069
_cod_original_cell_volume 1009.58(19)
_cod_database_code 1507107

loop_
_symmetry_equiv_pos_as_xyz
'x, y, z'
'-x, -y, -z'

loop_
_atom_site_label
_atom_site_type_symbol
_atom_site_fract_x
_atom_site_fract_y
_atom_site_fract_z
_atom_site_U_iso_or_equiv
_atom_site_adp_type
_atom_site_occupancy
_atom_site_symmetry_multiplicity
_atom_site_calc_flag
_atom_site_refinement_flags
_atom_site_disorder_assembly
_atom_site_disorder_group
Si1 Si 0.26683(17) 0.34382(16) 0.32535(7) 0.0375(4) Uani 1 1 d U B .
O1 O 0.8394(4) 0.0826(3) -0.02453(15) 0.0360(7) Uani 1 1 d U . .
O2 O 0.7305(4) 0.1017(4) -0.15692(16) 0.0419(8) Uani 1 1 d U . .
C1 C 0.0622(5) 0.4760(5) 0.0803(2) 0.0274(10) Uani 1 1 d U . .
C2 C 0.1624(5) 0.4214(4) 0.0246(2) 0.0255(9) Uani 1 1 d U . .
C3 C 0.3270(5) 0.3449(5) 0.0472(2) 0.0278(9) Uani 1 1 d U . .
H3 H 0.3719 0.3340 0.1013 0.033 Uiso 1 1 calc R . .
C4 C 0.4249(5) 0.2854(5) -0.0056(2) 0.0268(9) Uani 1 1 d U . .
C5 C 0.5906(5) 0.2112(5) 0.0198(2) 0.0303(10) Uani 1 1 d U . .
H5 H 0.6373 0.2008 0.0737 0.036 Uiso 1 1 calc R . .
C6 C 0.6789(6) 0.1565(5) -0.0349(2) 0.0307(10) Uani 1 1 d U . .
C7 C 0.8719(6) 0.0393(5) -0.1011(2) 0.0377(11) Uani 1 1 d U . .
H7A H 0.9900 0.0940 -0.1057 0.045 Uiso 1 1 calc R . .
H7B H 0.8728 -0.0878 -0.1105 0.045 Uiso 1 1 calc R . .
C8 C 0.6126(6) 0.1682(5) -0.1153(2) 0.0315(10) Uani 1 1 d U . .
C9 C 0.4591(6) 0.2381(5) -0.1439(2) 0.0315(10) Uani 1 1 d U . .
H9 H 0.4184 0.2451 -0.1984 0.038 Uiso 1 1 calc R . .
C10 C 0.3576(5) 0.3024(5) -0.0881(2) 0.0273(9) Uani 1 1 d U . .
C11 C 0.1998(5) 0.3826(5) -0.1109(2) 0.0288(10) Uani 1 1 d U . .
H11 H 0.1580 0.3974 -0.1647 0.035 Uiso 1 1 calc R . .
C12 C 0.0996(5) 0.4430(5) -0.0568(2) 0.0262(9) Uani 1 1 d U . .
C13 C 0.1251(5) 0.4436(5) 0.1608(2) 0.0298(10) Uani 1 1 d U . .
C14 C 0.1783(5) 0.4066(5) 0.2267(2) 0.0324(10) Uani 1 1 d U . .
C15 C 0.0846(6) 0.2025(5) 0.3530(2) 0.0379(10) Uani 1 1 d U . .
H15 H -0.0212 0.2732 0.3501 0.045 Uiso 1 1 calc R . .
C16 C 0.0210(6) 0.0416(5) 0.2949(2) 0.0511(12) Uani 1 1 d U . .
H16A H 0.1222 -0.0293 0.2936 0.077 Uiso 1 1 calc R . .
H16B H -0.0243 0.0786 0.2426 0.077 Uiso 1 1 calc R . .
H16C H -0.0753 -0.0265 0.3116 0.077 Uiso 1 1 calc R . .
C17 C 0.1320(6) 0.1499(6) 0.4372(2) 0.0546(13) Uani 1 1 d U . .
H17A H 0.0264 0.0884 0.4499 0.082 Uiso 1 1 calc R . .
H17B H 0.1692 0.2538 0.4733 0.082 Uiso 1 1 calc R . .
H17C H 0.2307 0.0739 0.4422 0.082 Uiso 1 1 calc R . .
C18 C 0.3148(6) 0.5466(5) 0.3923(2) 0.0421(11) Uani 1 1 d U . .
H18 H 0.3756 0.5147 0.4451 0.051 Uiso 1 1 calc R . .
C19 C 0.1391(6) 0.6260(6) 0.4011(3) 0.0550(13) Uani 1 1 d U . .
H19A H 0.1681 0.7361 0.4334 0.082 Uiso 1 1 calc R . .
H19B H 0.0679 0.5460 0.4261 0.082 Uiso 1 1 calc R . .
H19C H 0.0697 0.6462 0.3494 0.082 Uiso 1 1 calc R . .
C20 C 0.4431(7) 0.6825(6) 0.3658(3) 0.0632(14) Uani 1 1 d U . .
H20A H 0.3880 0.7144 0.3137 0.095 Uiso 1 1 calc R . .
H20B H 0.5576 0.6334 0.3642 0.095 Uiso 1 1 calc R . .
H20C H 0.4647 0.7857 0.4029 0.095 Uiso 1 1 calc R . .
C21 C 0.4706(6) 0.2223(6) 0.3228(2) 0.0472(12) Uani 1 1 d DU . .
H21 H 0.4318 0.1018 0.2988 0.057 Uiso 1 1 calc R A 1
C22 C 0.5940(6) 0.2151(6) 0.4019(2) 0.0554(14) Uani 1 1 d DU B .
H22A H 0.6851 0.1339 0.3974 0.083 Uiso 1 1 calc R . .
H22B H 0.5234 0.1762 0.4393 0.083 Uiso 1 1 calc R . .
H22C H 0.6535 0.3306 0.4202 0.083 Uiso 1 1 calc R . .
C23 C 0.5889(16) 0.321(3) 0.2699(8) 0.058(4) Uani 0.57(3) 1 d PDU B 1
H23A H 0.5148 0.3294 0.2177 0.087 Uiso 0.57(3) 1 calc PR B 1
H23B H 0.6929 0.2565 0.2655 0.087 Uiso 0.57(3) 1 calc PR B 1
H23C H 0.6307 0.4379 0.2944 0.087 Uiso 0.57(3) 1 calc PR B 1
C23' C 0.576(2) 0.234(3) 0.2582(9) 0.044(4) Uani 0.43(3) 1 d PDU B 2
H23D H 0.4929 0.2379 0.2079 0.067 Uiso 0.43(3) 1 calc PR B 2
H23E H 0.6456 0.1323 0.2564 0.067 Uiso 0.43(3) 1 calc PR B 2
H23F H 0.6590 0.3392 0.2688 0.067 Uiso 0.43(3) 1 calc PR B 2

loop_
_atom_site_aniso_label
_atom_site_aniso_U_11
_atom_site_aniso_U_22
_atom_site_aniso_U_33
_atom_site_aniso_U_23
_atom_site_aniso_U_13
_atom_site_aniso_U_12
Si1 0.0401(8) 0.0449(8) 0.0282(7) 0.0024(6) 0.0073(6) 0.0094(6)
O1 0.0377(18) 0.0360(18) 0.0355(16) -0.0014(14) 0.0121(14) 0.0028(14)
O2 0.0427(19) 0.0471(19) 0.0375(16) -0.0043(15) 0.0139(14) 0.0060(15)
C1 0.038(3) 0.018(2) 0.0260(18) 0.0014(18) 0.0102(19) -0.008(2)
C2 0.036(2) 0.015(2) 0.0239(18) -0.0003(18) 0.0059(18) -0.0052(18)
C3 0.038(2) 0.023(2) 0.021(2) 0.0014(18) 0.0037(17) -0.0051(18)
C4 0.031(2) 0.021(2) 0.0264(19) -0.0003(18) 0.0052(17) -0.0081(17)
C5 0.033(2) 0.029(3) 0.027(2) -0.0001(19) 0.0044(18) -0.0035(19)
C6 0.031(2) 0.025(2) 0.035(2) -0.001(2) 0.0082(18) -0.0047(19)
C7 0.041(3) 0.034(3) 0.040(2) -0.003(2) 0.014(2) 0.001(2)
C8 0.038(2) 0.026(2) 0.030(2) -0.005(2) 0.0117(18) -0.0042(19)
C9 0.040(3) 0.028(3) 0.025(2) -0.0023(19) 0.0063(18) -0.0042(19)
C10 0.033(2) 0.020(2) 0.0263(19) -0.0022(18) 0.0056(17) -0.0077(17)
C11 0.039(3) 0.023(2) 0.023(2) -0.0001(18) 0.0064(18) -0.0041(19)
C12 0.037(3) 0.018(2) 0.0221(19) -0.0029(18) 0.0060(17) -0.0056(19)
C13 0.035(3) 0.031(3) 0.0253(18) -0.001(2) 0.014(2) -0.003(2)
C14 0.038(3) 0.032(3) 0.0297(19) 0.0000(18) 0.0121(19) 0.004(2)
C15 0.048(3) 0.038(2) 0.032(2) 0.0119(18) 0.014(2) 0.0138(19)
C16 0.064(3) 0.043(3) 0.050(3) 0.007(2) 0.020(3) 0.003(2)
C17 0.064(4) 0.065(3) 0.042(2) 0.021(2) 0.019(2) 0.017(3)
C18 0.054(3) 0.041(2) 0.029(2) 0.0047(18) 0.001(2) 0.0099(19)
C19 0.077(3) 0.045(3) 0.043(3) -0.001(2) 0.010(3) 0.022(3)
C20 0.077(4) 0.058(3) 0.047(3) 0.001(3) 0.002(3) -0.013(3)
C21 0.039(3) 0.058(3) 0.039(3) -0.011(2) -0.0027(18) 0.013(2)
C22 0.047(3) 0.076(4) 0.046(3) 0.014(3) 0.007(2) 0.022(3)
C23 0.047(5) 0.109(11) 0.025(5) 0.002(6) 0.013(4) 0.048(7)
C23' 0.057(6) 0.039(10) 0.037(4) -0.015(7) 0.008(4) 0.021(7)

loop_
_atom_type_symbol
_atom_type_description
_atom_type_scat_dispersion_real
_atom_type_scat_dispersion_imag
_atom_type_scat_source
C C 0.0033 0.0016 'International Tables Vol C Tables 4.2.6.8 and 6.1.1.4'
H H 0.0000 0.0000 'International Tables Vol C Tables 4.2.6.8 and 6.1.1.4'
Si Si 0.0817 0.0704 'International Tables Vol C Tables 4.2.6.8 and 6.1.1.4'
O O 0.0106 0.0060 'International Tables Vol C Tables 4.2.6.8 and 6.1.1.4'

loop_
_geom_angle_atom_site_label_1
_geom_angle_atom_site_label_2
_geom_angle_atom_site_label_3
_geom_angle
_geom_angle_site_symmetry_1
_geom_angle_site_symmetry_3
C14 Si1 C18 107.28(19) . .
C14 Si1 C15 107.08(18) . .
C18 Si1 C15 109.32(19) . .
C14 Si1 C21 108.37(18) . .
C18 Si1 C21 113.6(2) . .
C15 Si1 C21 110.9(2) . .
C6 O1 C7 106.8(3) . .
C8 O2 C7 106.5(3) . .
C2 C1 C12 120.6(3) . 2_565
C2 C1 C13 118.7(4) . .
C12 C1 C13 120.7(3) 2_565 .
C1 C2 C3 121.5(4) . .
C1 C2 C12 120.6(4) . .
C3 C2 C12 117.9(3) . .
C4 C3 C2 123.0(4) . .
C4 C3 H3 118.5 . .
C2 C3 H3 118.5 . .
C3 C4 C5 121.1(4) . .
C3 C4 C10 118.8(4) . .
C5 C4 C10 120.2(3) . .
C6 C5 C4 117.8(4) . .
C6 C5 H5 121.1 . .
C4 C5 H5 121.1 . .
C5 C6 O1 128.2(4) . .
C5 C6 C8 122.6(4) . .
O1 C6 C8 109.2(3) . .
O2 C7 O1 107.7(3) . .
O2 C7 H7A 110.2 . .
O1 C7 H7A 110.2 . .
O2 C7 H7B 110.2 . .
O1 C7 H7B 110.2 . .
H7A C7 H7B 108.5 . .
C9 C8 O2 127.1(4) . .
C9 C8 C6 123.3(4) . .
O2 C8 C6 109.5(4) . .
C8 C9 C10 117.3(4) . .
C8 C9 H9 121.4 . .
C10 C9 H9 121.4 . .
C11 C10 C9 122.2(4) . .
C11 C10 C4 118.9(4) . .
C9 C10 C4 118.9(4) . .
C10 C11 C12 122.2(4) . .
C10 C11 H11 118.9 . .
C12 C11 H11 118.9 . .
C11 C12 C1 122.1(3) . 2_565
C11 C12 C2 119.1(4) . .
C1 C12 C2 118.8(3) 2_565 .
C14 C13 C1 176.2(4) . .
C13 C14 Si1 177.3(4) . .
C17 C15 C16 110.7(3) . .
C17 C15 Si1 113.7(3) . .
C16 C15 Si1 112.8(3) . .
C17 C15 H15 106.4 . .
C16 C15 H15 106.4 . .
Si1 C15 H15 106.4 . .
C15 C16 H16A 109.5 . .
C15 C16 H16B 109.5 . .
H16A C16 H16B 109.5 . .
C15 C16 H16C 109.5 . .
H16A C16 H16C 109.5 . .
H16B C16 H16C 109.5 . .
C15 C17 H17A 109.5 . .
C15 C17 H17B 109.5 . .
H17A C17 H17B 109.5 . .
C15 C17 H17C 109.5 . .
H17A C17 H17C 109.5 . .
H17B C17 H17C 109.5 . .
C19 C18 C20 110.2(4) . .
C19 C18 Si1 111.1(3) . .
C20 C18 Si1 112.5(3) . .
C19 C18 H18 107.6 . .
C20 C18 H18 107.6 . .
Si1 C18 H18 107.6 . .
C18 C19 H19A 109.5 . .
C18 C19 H19B 109.5 . .
H19A C19 H19B 109.5 . .
C18 C19 H19C 109.5 . .
H19A C19 H19C 109.5 . .
H19B C19 H19C 109.5 . .
C18 C20 H20A 109.5 . .
C18 C20 H20B 109.5 . .
H20A C20 H20B 109.5 . .
C18 C20 H20C 109.5 . .
H20A C20 H20C 109.5 . .
H20B C20 H20C 109.5 . .
C22 C21 C23' 111.5(8) . .
C22 C21 C23 106.2(6) . .
C23' C21 C23 25.2(6) . .
C22 C21 Si1 114.3(3) . .
C23' C21 Si1 123.0(8) . .
C23 C21 Si1 108.1(7) . .
C22 C21 H21 109.5 . .
C23' C21 H21 84.5 . .
C23 C21 H21 109.2 . .
Si1 C21 H21 109.5 . .
C21 C22 H22A 109.5 . .
C21 C22 H22B 109.5 . .
H22A C22 H22B 109.5 . .
C21 C22 H22C 109.5 . .
H22A C22 H22C 109.5 . .
H22B C22 H22C 109.5 . .
C21 C23 H23A 109.6 . .
C21 C23 H23B 109.6 . .
H23A C23 H23B 109.5 . .
C21 C23 H23C 109.2 . .
H23A C23 H23C 109.5 . .
H23B C23 H23C 109.5 . .
C21 C23' H23D 109.4 . .
C21 C23' H23E 109.7 . .
H23D C23' H23E 109.5 . .
C21 C23' H23F 109.3 . .
H23D C23' H23F 109.5 . .
H23E C23' H23F 109.5 . .

loop_
_geom_bond_atom_site_label_1
_geom_bond_atom_site_label_2
_geom_bond_distance
_geom_bond_site_symmetry_2
Si1 C14 1.833(4) .
Si1 C18 1.869(4) .
Si1 C15 1.873(4) .
Si1 C21 1.876(4) .
O1 C6 1.369(5) .
O1 C7 1.437(4) .
O2 C8 1.374(4) .
O2 C7 1.433(5) .
C1 C2 1.418(5) .
C1 C12 1.420(5) 2_565
C1 C13 1.438(5) .
C2 C3 1.418(5) .
C2 C12 1.434(5) .
C3 C4 1.380(5) .
C3 H3 0.9500 .
C4 C5 1.422(5) .
C4 C10 1.450(5) .
C5 C6 1.342(5) .
C5 H5 0.9500 .
C6 C8 1.407(5) .
C7 H7A 0.9900 .
C7 H7B 0.9900 .
C8 C9 1.339(5) .
C9 C10 1.450(5) .
C9 H9 0.9500 .
C10 C11 1.388(5) .
C11 C12 1.411(5) .
C11 H11 0.9500 .
C12 C1 1.420(5) 2_565
C13 C14 1.205(5) .
C15 C17 1.536(5) .
C15 C16 1.543(6) .
C15 H15 1.0000 .
C16 H16A 0.9800 .
C16 H16B 0.9800 .
C16 H16C 0.9800 .
C17 H17A 0.9800 .
C17 H17B 0.9800 .
C17 H17C 0.9800 .
C18 C19 1.542(6) .
C18 C20 1.548(6) .
C18 H18 1.0000 .
C19 H19A 0.9800 .
C19 H19B 0.9800 .
C19 H19C 0.9800 .
C20 H20A 0.9800 .
C20 H20B 0.9800 .
C20 H20C 0.9800 .
C21 C22 1.514(6) .
C21 C23' 1.524(11) .
C21 C23 1.615(11) .
C21 H21 1.0000 .
C22 H22A 0.9800 .
C22 H22B 0.9800 .
C22 H22C 0.9800 .
C23 H23A 0.9800 .
C23 H23B 0.9800 .
C23 H23C 0.9800 .
C23' H23D 0.9800 .
C23' H23E 0.9800 .
C23' H23F 0.9800 .

loop_
_geom_torsion_atom_site_label_1
_geom_torsion_atom_site_label_2
_geom_torsion_atom_site_label_3
_geom_torsion_atom_site_label_4
_geom_torsion
_geom_torsion_site_symmetry_1
_geom_torsion_site_symmetry_4
C12 C1 C2 C3 178.1(3) 2_565 .
C13 C1 C2 C3 -3.5(5) . .
C12 C1 C2 C12 -1.6(6) 2_565 .
C13 C1 C2 C12 176.7(3) . .
C1 C2 C3 C4 177.9(4) . .
C12 C2 C3 C4 -2.3(5) . .
C2 C3 C4 C5 179.2(3) . .
C2 C3 C4 C10 0.3(5) . .
C3 C4 C5 C6 -179.8(4) . .
C10 C4 C5 C6 -0.9(5) . .
C4 C5 C6 O1 179.6(3) . .
C4 C5 C6 C8 -0.7(6) . .
C7 O1 C6 C5 177.2(4) . .
C7 O1 C6 C8 -2.5(4) . .
C8 O2 C7 O1 -4.0(4) . .
C6 O1 C7 O2 4.0(4) . .
C7 O2 C8 C9 -178.8(4) . .
C7 O2 C8 C6 2.5(4) . .
C5 C6 C8 C9 1.6(6) . .
O1 C6 C8 C9 -178.7(4) . .
C5 C6 C8 O2 -179.7(4) . .
O1 C6 C8 O2 0.0(4) . .
O2 C8 C9 C10 -179.1(3) . .
C6 C8 C9 C10 -0.6(6) . .
C8 C9 C10 C11 177.8(4) . .
C8 C9 C10 C4 -1.0(5) . .
C3 C4 C10 C11 1.9(5) . .
C5 C4 C10 C11 -177.0(3) . .
C3 C4 C10 C9 -179.2(3) . .
C5 C4 C10 C9 1.8(5) . .
C9 C10 C11 C12 179.0(4) . .
C4 C10 C11 C12 -2.2(5) . .
C10 C11 C12 C1 -179.6(3) . 2_565
C10 C11 C12 C2 0.2(5) . .
C1 C2 C12 C11 -178.2(3) . .
C3 C2 C12 C11 2.1(5) . .
C1 C2 C12 C1 1.6(6) . 2_565
C3 C2 C12 C1 -178.2(3) . 2_565
C2 C1 C13 C14 -52(7) . .
C12 C1 C13 C14 127(6) 2_565 .
C1 C13 C14 Si1 42(13) . .
C18 Si1 C14 C13 131(8) . .
C15 Si1 C14 C13 -111(8) . .
C21 Si1 C14 C13 8(8) . .
C14 Si1 C15 C17 -175.4(3) . .
C18 Si1 C15 C17 -59.5(3) . .
C21 Si1 C15 C17 66.5(3) . .
C14 Si1 C15 C16 57.5(3) . .
C18 Si1 C15 C16 173.4(3) . .
C21 Si1 C15 C16 -60.6(3) . .
C14 Si1 C18 C19 68.5(3) . .
C15 Si1 C18 C19 -47.3(3) . .
C21 Si1 C18 C19 -171.7(3) . .
C14 Si1 C18 C20 -55.5(4) . .
C15 Si1 C18 C20 -171.3(3) . .
C21 Si1 C18 C20 64.2(4) . .
C14 Si1 C21 C22 160.2(3) . .
C18 Si1 C21 C22 41.1(4) . .
C15 Si1 C21 C22 -82.5(4) . .
C14 Si1 C21 C23' 19.7(12) . .
C18 Si1 C21 C23' -99.5(11) . .
C15 Si1 C21 C23' 136.9(11) . .
C14 Si1 C21 C23 42.3(9) . .
C18 Si1 C21 C23 -76.9(9) . .
C15 Si1 C21 C23 159.5(9) . .
